data_2211993
loop_
_publ_author_name
'Lv, Zhi-Fang'
'Gao, Xu-Sheng'
'Wu, Wen-Yuan'
'Gao, Xiao-Feng'
'Wang, Jin-Tang'

_publ_section_title
;
 <i>N</i>-(Methylacryloyl)glycine
;
_journal_coeditor_code AT2194
_journal_issue 2
_journal_name_full 'Acta Crystallographica Section E'
_journal_page_first o485
_journal_page_last o486
_journal_paper_doi 10.1107/S1600536806054900
_journal_volume 63
_journal_year 2007
_chemical_formula_iupac 'C6 H9 N O3'
_chemical_formula_moiety 'C6 H9 N O3'
_chemical_formula_sum 'C6 H9 N O3'
_chemical_formula_weight 143.14
_chemical_name_systematic
;
N-(methylacryloyl)glycine
;
_space_group_IT_number 14
_symmetry_cell_setting monoclinic
_symmetry_space_group_name_Hall '-P 2ybc'
_symmetry_space_group_name_H-M 'P 1 21/c 1'
_atom_sites_solution_hydrogens geom
_atom_sites_solution_primary direct
_atom_sites_solution_secondary difmap
_audit_creation_method SHELXL-97
_cell_angle_alpha 90.00
_cell_angle_beta 115.04(3)
_cell_angle_gamma 90.00
_cell_formula_units_Z 4
_cell_length_a 8.6340(17)
_cell_length_b 10.343(2)
_cell_length_c 9.1600(18)
_cell_measurement_reflns_used 25
_cell_measurement_temperature 293(2)
_cell_measurement_theta_max 13
_cell_measurement_theta_min 10
_cell_volume 741.1(3)
_computing_cell_refinement 'CAD-4 Software'
_computing_data_collection 'CAD-4 Software (Enraf--Nonius, 1985)'
_computing_data_reduction 'XCAD4 (Harms & Wocadlo, 1995)'
_computing_molecular_graphics 'SHELXTL (Bruker, 2000)'
_computing_publication_material SHELXTL
_computing_structure_refinement 'SHELXL97 (Sheldrick, 1997)'
_computing_structure_solution 'SHELXS97 (Sheldrick, 1997)'
_diffrn_ambient_temperature 293(2)
_diffrn_measured_fraction_theta_full 1.000
_diffrn_measured_fraction_theta_max 1.000
_diffrn_measurement_device_type 'Enraf--Nonius CAD-4'
_diffrn_measurement_method \w/2\q
_diffrn_radiation_monochromator graphite
_diffrn_radiation_source 'fine-focus sealed tube'
_diffrn_radiation_type MoK\a
_diffrn_radiation_wavelength 0.71073
_diffrn_reflns_av_R_equivalents 0.008
_diffrn_reflns_av_sigmaI/netI 0.0376
_diffrn_reflns_limit_h_max 9
_diffrn_reflns_limit_h_min -10
_diffrn_reflns_limit_k_max 12
_diffrn_reflns_limit_k_min 0
_diffrn_reflns_limit_l_max 11
_diffrn_reflns_limit_l_min 0
_diffrn_reflns_number 1451
_diffrn_reflns_theta_full 25.97
_diffrn_reflns_theta_max 25.97
_diffrn_reflns_theta_min 2.60
_diffrn_standards_decay_% 0
_diffrn_standards_interval_count 200
_diffrn_standards_number 3
_exptl_absorpt_coefficient_mu 0.103
_exptl_absorpt_correction_T_max 0.9880
_exptl_absorpt_correction_T_min 0.9613
_exptl_absorpt_correction_type psi-scan
_exptl_absorpt_process_details '(North <i>et al.</i>,  1968)'
_exptl_crystal_colour colourless
_exptl_crystal_density_diffrn 1.283
_exptl_crystal_density_method 'not measured'
_exptl_crystal_description needle
_exptl_crystal_F_000 304
_exptl_crystal_size_max 0.30
_exptl_crystal_size_mid 0.20
_exptl_crystal_size_min 0.10
_refine_diff_density_max 0.142
_refine_diff_density_min -0.221
_refine_ls_extinction_method none
_refine_ls_goodness_of_fit_ref 0.879
_refine_ls_hydrogen_treatment constr
_refine_ls_matrix_type full
_refine_ls_number_parameters 91
_refine_ls_number_reflns 1451
_refine_ls_number_restraints 0
_refine_ls_restrained_S_all 0.879
_refine_ls_R_factor_all 0.0752
_refine_ls_R_factor_gt 0.0526
_refine_ls_shift/su_max 0.001
_refine_ls_shift/su_mean 0.000
_refine_ls_structure_factor_coef Fsqd
_refine_ls_weighting_details 'calc w=1/[\s^2^(Fo^2^)+(0.103P)^2^+0.3157P] where P=(Fo^2^+2Fc^2^)/3'
_refine_ls_weighting_scheme calc
_refine_ls_wR_factor_gt 0.1549
_refine_ls_wR_factor_ref 0.1696
_reflns_number_gt 1027
_reflns_number_total 1448
_reflns_threshold_expression I>2\s(I)
_cod_data_source_file at2194.cif
_cod_data_source_block I
_cod_original_sg_symbol_H-M 'P 21/c'
_cod_database_code 2211993
_cod_database_fobs_code 2211993

loop_
_symmetry_equiv_pos_as_xyz
'x, y, z'
'-x, y+1/2, -z+1/2'
'-x, -y, -z'
'x, -y-1/2, z-1/2'

loop_
_atom_site_type_symbol
_atom_site_label
_atom_site_fract_x
_atom_site_fract_y
_atom_site_fract_z
_atom_site_U_iso_or_equiv
_atom_site_adp_type
_atom_site_calc_flag
_atom_site_refinement_flags
_atom_site_occupancy
O O1 0.1054(2) 0.55882(19) 0.1893(2) 0.0618(6) Uani d . 1
O O2 -0.1712(2) 0.59658(19) 0.1158(2) 0.0646(6) Uani d . 1
H H2 -0.1689 0.5272 0.1600 0.097 Uiso calc R 1
O O3 0.1730(2) 0.87281(18) 0.2427(2) 0.0610(6) Uani d . 1
C C1 0.4856(4) 0.9678(4) 0.2699(4) 0.0941(12) Uani d . 1
H H1A 0.5935 0.9949 0.2834 0.113 Uiso calc R 1
H H1B 0.4377 1.0007 0.3360 0.113 Uiso calc R 1
C C2 0.4676(4) 0.8267(4) 0.0486(4) 0.0853(10) Uani d . 1
H H2A 0.5790 0.8621 0.0745 0.128 Uiso calc R 1
H H2B 0.3929 0.8472 -0.0611 0.128 Uiso calc R 1
H H2C 0.4760 0.7345 0.0617 0.128 Uiso calc R 1
C C3 0.3993(3) 0.8816(3) 0.1557(3) 0.0531(6) Uani d . 1
C C4 0.2274(3) 0.8423(2) 0.1408(3) 0.0491(6) Uani d . 1
N N1 0.1305(3) 0.7701(2) 0.0152(2) 0.0556(6) Uani d . 1
H H1 0.1671 0.7499 -0.0557 0.067 Uiso calc R 1
C C5 -0.0341(3) 0.7256(3) -0.0036(3) 0.0571(7) Uani d . 1
H H5A -0.0976 0.6947 -0.1130 0.068 Uiso calc R 1
H H5B -0.0970 0.7975 0.0131 0.068 Uiso calc R 1
C C6 -0.0215(3) 0.6177(2) 0.1137(3) 0.0478(6) Uani d . 1

loop_
_atom_site_aniso_label
_atom_site_aniso_U_11
_atom_site_aniso_U_22
_atom_site_aniso_U_33
_atom_site_aniso_U_12
_atom_site_aniso_U_13
_atom_site_aniso_U_23
O1 0.0568(11) 0.0695(12) 0.0582(11) 0.0034(9) 0.0234(9) 0.0056(9)
O2 0.0601(11) 0.0726(12) 0.0712(12) 0.0022(9) 0.0376(9) 0.0138(10)
O3 0.0768(12) 0.0673(12) 0.0574(10) -0.0072(9) 0.0464(9) -0.0099(9)
C1 0.0754(19) 0.145(4) 0.073(2) -0.040(2) 0.0425(16) -0.029(2)
C2 0.077(2) 0.095(2) 0.105(3) 0.0025(18) 0.0591(19) -0.005(2)
C3 0.0566(14) 0.0853(16) 0.0641(13) -0.0012(12) 0.0279(11) 0.0089(12)
C4 0.0629(14) 0.0503(13) 0.0448(12) 0.0003(11) 0.0333(11) 0.0035(11)
N1 0.0671(13) 0.0675(13) 0.0444(11) -0.0115(11) 0.0354(10) -0.0066(10)
C5 0.0589(15) 0.0630(16) 0.0502(14) -0.0053(12) 0.0238(12) 0.0036(12)
C6 0.0530(13) 0.0541(14) 0.0401(12) -0.0065(11) 0.0233(10) -0.0115(11)

loop_
_atom_type_symbol
_atom_type_description
_atom_type_scat_dispersion_real
_atom_type_scat_dispersion_imag
_atom_type_scat_source
C C 0.0033 0.0016 'International Tables Vol C Tables 4.2.6.8 and 6.1.1.4'
H H 0.0000 0.0000 'International Tables Vol C Tables 4.2.6.8 and 6.1.1.4'
N N 0.0061 0.0033 'International Tables Vol C Tables 4.2.6.8 and 6.1.1.4'
O O 0.0106 0.0060 'International Tables Vol C Tables 4.2.6.8 and 6.1.1.4'

loop_
_geom_angle_atom_site_label_1
_geom_angle_atom_site_label_2
_geom_angle_atom_site_label_3
_geom_angle
_geom_angle_publ_flag
C6 O2 H2 109.5 ?
C3 C1 H1A 120.0 ?
C3 C1 H1B 120.0 ?
H1A C1 H1B 120.0 ?
C3 C2 H2A 109.5 ?
C3 C2 H2B 109.5 ?
H2A C2 H2B 109.5 ?
C3 C2 H2C 109.5 ?
H2A C2 H2C 109.5 ?
H2B C2 H2C 109.5 ?
C1 C3 C2 122.5(3) ?
C1 C3 C4 117.2(2) ?
C2 C3 C4 120.3(2) ?
O3 C4 N1 119.4(2) yes
O3 C4 C3 122.6(2) yes
N1 C4 C3 118.0(2) yes
C4 N1 C5 120.9(2) yes
C4 N1 H1 119.6 ?
C5 N1 H1 119.6 ?
N1 C5 C6 112.3(2) yes
N1 C5 H5A 109.1 ?
C6 C5 H5A 109.1 ?
N1 C5 H5B 109.1 ?
C6 C5 H5B 109.1 ?
H5A C5 H5B 107.9 ?
O1 C6 O2 125.1(2) yes
O1 C6 C5 124.1(2) yes
O2 C6 C5 110.8(2) yes

loop_
_geom_bond_atom_site_label_1
_geom_bond_atom_site_label_2
_geom_bond_distance
_geom_bond_publ_flag
O1 C6 1.187(3) yes
O2 C6 1.319(3) yes
O2 H2 0.8200 ?
O3 C4 1.250(3) yes
C1 C3 1.336(4) ?
C1 H1A 0.9300 ?
C1 H1B 0.9300 ?
C2 C3 1.457(4) ?
C2 H2A 0.9600 ?
C2 H2B 0.9600 ?
C2 H2C 0.9600 ?
C3 C4 1.488(3) ?
C4 N1 1.329(3) yes
N1 C5 1.433(3) yes
N1 H1 0.8600 ?
C5 C6 1.521(4) ?
C5 H5A 0.9700 ?
C5 H5B 0.9700 ?

loop_
_geom_hbond_atom_site_label_D
_geom_hbond_atom_site_label_H
_geom_hbond_atom_site_label_A
_geom_hbond_site_symmetry_A
_geom_hbond_distance_DH
_geom_hbond_distance_HA
_geom_hbond_distance_DA
_geom_hbond_angle_DHA
O2 H2 O3 2_545 0.82 1.84 2.656(3) 177.7
N1 H1 O3 4_575 0.86 2.26 3.055(3) 153.8

loop_
_geom_torsion_atom_site_label_1
_geom_torsion_atom_site_label_2
_geom_torsion_atom_site_label_3
_geom_torsion_atom_site_label_4
_geom_torsion
C1 C3 C4 O3 -9.8(4)
C2 C3 C4 O3 170.1(3)
C1 C3 C4 N1 171.3(3)
C2 C3 C4 N1 -8.8(4)
O3 C4 N1 C5 -0.8(4)
C3 C4 N1 C5 178.1(2)
C4 N1 C5 C6 -73.5(3)
N1 C5 C6 O1 -14.3(4)
N1 C5 C6 O2 167.6(2)

loop_
_cod_related_entry_id
_cod_related_entry_database
_cod_related_entry_code
1 ChemSpider 134539
